data_4512004
loop_
_publ_author_name
'Atzori, Matteo'
'Marchi\`o, Luciano'
'Cl\'erac, Rodolphe'
'Serpe, Angela'
'Deplano, Paola'
'Avarvari, Narcis'
'Mercuri, Maria Laura'

_publ_section_title
;
 Hydrogen-Bonded Supramolecular Architectures Based on
 Tris(Hydranilato)Metallate(III) (M = Fe, Cr) Metallotectons
;
_journal_issue 11
_journal_name_full 'Crystal Growth &amp; Design'
_journal_page_first 5938
_journal_paper_doi 10.1021/cg501143z
_journal_volume 14
_journal_year 2014
_chemical_formula_moiety 'C90 H78 Fe O18 P3'
_chemical_formula_sum 'C90 H78 Fe O18 P3'
_chemical_formula_weight 1596.28
_chemical_name_systematic
;
 ?
;
_space_group_crystal_system triclinic
_space_group_IT_number 2
_space_group_name_Hall '-P 1'
_space_group_name_H-M_alt 'P -1'
_symmetry_space_group_name_Hall '-P 1'
_symmetry_space_group_name_H-M 'P -1'
_atom_sites_solution_hydrogens mixed
_audit_creation_method SHELXL-2013
_cell_angle_alpha 77.007(4)
_cell_angle_beta 84.696(5)
_cell_angle_gamma 64.123(4)
_cell_formula_units_Z 2
_cell_length_a 13.704(3)
_cell_length_b 17.106(4)
_cell_length_c 19.923(5)
_cell_measurement_reflns_used 16666
_cell_measurement_temperature 293(2)
_cell_measurement_theta_max 25.728
_cell_measurement_theta_min 1.352
_cell_volume 4094.4(17)
_computing_cell_refinement Saint
_computing_data_collection Smart
_computing_data_reduction Saint
_computing_structure_refinement 'SHELXL-2013 (Sheldrick, 2013)'
_computing_structure_solution Sir2004
_diffrn_ambient_temperature 293(2)
_diffrn_measured_fraction_theta_full 1.000
_diffrn_measured_fraction_theta_max 0.998
_diffrn_measurement_device_type 'Bruker Smart Breeze CCD'
_diffrn_measurement_method 'theta & omega scan'
_diffrn_radiation_type MoK\a
_diffrn_radiation_wavelength 0.71073
_diffrn_reflns_av_R_equivalents 0.0851
_diffrn_reflns_av_unetI/netI 0.1125
_diffrn_reflns_Laue_measured_fraction_full 1.000
_diffrn_reflns_Laue_measured_fraction_max 0.998
_diffrn_reflns_limit_h_max 16
_diffrn_reflns_limit_h_min -16
_diffrn_reflns_limit_k_max 20
_diffrn_reflns_limit_k_min -20
_diffrn_reflns_limit_l_max 24
_diffrn_reflns_limit_l_min -24
_diffrn_reflns_number 46987
_diffrn_reflns_point_group_measured_fraction_full 1.000
_diffrn_reflns_point_group_measured_fraction_max 0.998
_diffrn_reflns_theta_full 25.242
_diffrn_reflns_theta_max 25.728
_diffrn_reflns_theta_min 1.352
_exptl_absorpt_coefficient_mu 0.312
_exptl_absorpt_correction_T_max 1.000
_exptl_absorpt_correction_T_min 0.798
_exptl_absorpt_correction_type multi-scan
_exptl_absorpt_process_details
;
SADABS-2008/1 - Bruker AXS area detector
scaling and absorption correction. 
Before parameter refinement wR2(int) was 0.1109, and
after parameter refinement  wr2(int) was 0.0560 

;
_exptl_crystal_colour red
_exptl_crystal_density_diffrn 1.295
_exptl_crystal_description plate
_exptl_crystal_F_000 1666
_exptl_crystal_size_max 0.32
_exptl_crystal_size_mid 0.10
_exptl_crystal_size_min 0.03
_refine_diff_density_max 0.488
_refine_diff_density_min -0.339
_refine_diff_density_rms 0.048
_refine_ls_extinction_method none
_refine_ls_goodness_of_fit_ref 1.010
_refine_ls_hydrogen_treatment mixed
_refine_ls_matrix_type full
_refine_ls_number_parameters 1048
_refine_ls_number_reflns 15587
_refine_ls_number_restraints 18
_refine_ls_restrained_S_all 1.015
_refine_ls_R_factor_all 0.1438
_refine_ls_R_factor_gt 0.0606
_refine_ls_shift/su_max 0.001
_refine_ls_shift/su_mean 0.000
_refine_ls_structure_factor_coef Fsqd
_refine_ls_weighting_details 'w=1/[\s^2^(Fo^2^)+(0.0330P)^2^] where P=(Fo^2^+2Fc^2^)/3'
_refine_ls_weighting_scheme calc
_refine_ls_wR_factor_gt 0.1064
_refine_ls_wR_factor_ref 0.1241
_reflns_Friedel_coverage 0.000
_reflns_number_gt 7158
_reflns_number_total 15587
_reflns_threshold_expression 'I > 2\s(I)'
_cod_data_source_file cg501143z_si_002.cif
_cod_data_source_block shelxl
_cod_depositor_comments 'Adding full bibliography for 4512004.cif.'
_cod_database_code 4512004
_shelx_space_group_comment
;
The symmetry employed for this shelxl refinement is uniquely defined
by the following loop, which should always be used as a source of
symmetry information in preference to the above space-group names.
They are only intended as comments.
;

loop_
_space_group_symop_operation_xyz
'x, y, z'
'-x, -y, -z'

loop_
_atom_site_label
_atom_site_type_symbol
_atom_site_fract_x
_atom_site_fract_y
_atom_site_fract_z
_atom_site_U_iso_or_equiv
_atom_site_adp_type
_atom_site_occupancy
_atom_site_site_symmetry_order
_atom_site_calc_flag
_atom_site_refinement_flags_posn
_atom_site_refinement_flags_adp
Fe Fe 0.37026(4) 0.16466(3) 0.28134(3) 0.04992(17) Uani 1 1 d . .
P14 P 0.02742(8) 0.10239(6) 0.62744(5) 0.0473(3) Uani 1 1 d . .
P15 P 0.44157(8) 0.51512(6) 0.29856(5) 0.0467(3) Uani 1 1 d . .
P16 P 0.29796(9) 0.25437(7) -0.08105(5) 0.0609(3) Uani 1 1 d . .
O21 O 0.38622(18) 0.04422(15) 0.32991(11) 0.0516(6) Uani 1 1 d . .
O13 O 0.22021(18) 0.23251(15) 0.31850(12) 0.0519(6) Uani 1 1 d . .
O12 O 0.3638(2) 0.27262(15) 0.21389(13) 0.0590(7) Uani 1 1 d . .
O22 O 0.52399(18) 0.11923(15) 0.24910(12) 0.0538(7) Uani 1 1 d . .
O23 O 0.40968(19) 0.18610(16) 0.36695(12) 0.0546(7) Uani 1 1 d . .
O11 O 0.30801(19) 0.13451(16) 0.20939(11) 0.0544(7) Uani 1 1 d . .
O43 O 0.2533(2) 0.3157(2) 0.55728(15) 0.0850(9) Uani 1 1 d . .
O42 O 0.7529(2) 0.2087(2) 0.09402(14) 0.0896(10) Uani 1 1 d . .
O53 O 0.0563(2) 0.37527(18) 0.50197(13) 0.0713(8) Uani 1 1 d . .
C11 C 0.3014(3) 0.0590(3) 0.22703(18) 0.0474(10) Uani 1 1 d . .
C21 C 0.3430(3) 0.0084(2) 0.29855(18) 0.0441(9) Uani 1 1 d . .
O41 O 0.2666(2) -0.16766(18) 0.31088(15) 0.0814(9) Uani 1 1 d . .
O52 O 0.5892(3) 0.3738(2) 0.06568(14) 0.0870(10) Uani 1 1 d . .
C195 C 0.4803(3) 0.5588(2) 0.35904(17) 0.0478(9) Uani 1 1 d . .
C43 C 0.2485(3) 0.2958(2) 0.5026(2) 0.0553(10) Uani 1 1 d . .
O5W O -0.1257(3) 0.5061(3) 0.41908(18) 0.0880(10) Uani 1 1 d D .
C63 C 0.1273(3) 0.3009(2) 0.41045(18) 0.0497(10) Uani 1 1 d . .
H63 H 0.0594 0.3148 0.3935 0.060 Uiso 1 1 calc R U
C31 C 0.3319(3) -0.0675(2) 0.32629(19) 0.0514(10) Uani 1 1 d . .
H31 H 0.3559 -0.0969 0.3711 0.062 Uiso 1 1 calc R U
O51 O 0.2167(2) -0.08983(18) 0.17884(15) 0.0813(9) Uani 1 1 d . .
C23 C 0.3305(3) 0.2273(2) 0.40538(19) 0.0454(9) Uani 1 1 d . .
C13 C 0.2189(3) 0.2550(2) 0.37618(18) 0.0432(9) Uani 1 1 d . .
C14 C -0.0767(3) 0.1628(2) 0.56328(17) 0.0455(9) Uani 1 1 d . .
C134 C 0.0175(3) 0.0052(2) 0.67707(19) 0.0482(9) Uani 1 1 d . .
C53 C 0.1350(3) 0.3272(2) 0.47109(19) 0.0520(10) Uani 1 1 d . .
C22 C 0.5482(3) 0.1742(3) 0.20280(18) 0.0479(9) Uani 1 1 d . .
C51 C 0.2524(3) -0.0559(3) 0.2129(2) 0.0571(11) Uani 1 1 d . .
C64 C -0.1436(3) 0.1308(3) 0.54254(19) 0.0555(10) Uani 1 1 d . .
H64 H -0.1413 0.0767 0.5663 0.067 Uiso 1 1 calc R U
C194 C 0.0223(3) 0.1758(2) 0.68016(18) 0.0487(9) Uani 1 1 d . .
C15 C 0.5451(3) 0.4063(2) 0.29520(18) 0.0474(9) Uani 1 1 d . .
C55 C 0.6125(3) 0.2482(2) 0.3265(2) 0.0621(11) Uani 1 1 d . .
H55 H 0.6041 0.1977 0.3492 0.074 Uiso 1 1 calc R U
C75 C 0.4196(3) 0.5825(2) 0.21352(17) 0.0461(9) Uani 1 1 d . .
C32 C 0.6474(3) 0.1565(3) 0.17319(18) 0.0540(10) Uani 1 1 d . .
H32 H 0.7039 0.1003 0.1859 0.065 Uiso 1 1 calc R U
C145 C 0.2749(3) 0.4751(3) 0.2809(2) 0.0701(12) Uani 1 1 d . .
H145 H 0.3145 0.4545 0.2430 0.084 Uiso 1 1 calc R U
C61 C 0.2631(3) 0.0245(3) 0.18600(19) 0.0565(10) Uani 1 1 d . .
H61 H 0.2440 0.0534 0.1405 0.068 Uiso 1 1 calc R U
C33 C 0.3404(3) 0.2464(2) 0.46601(19) 0.0545(10) Uani 1 1 d . .
H33 H 0.4093 0.2267 0.4841 0.065 Uiso 1 1 calc R U
C204 C 0.0973(3) 0.2110(3) 0.6719(2) 0.0649(11) Uani 1 1 d . .
H204 H 0.1537 0.1941 0.6406 0.078 Uiso 1 1 calc R U
C12 C 0.4541(3) 0.2640(2) 0.18246(18) 0.0491(10) Uani 1 1 d . .
C52 C 0.5711(4) 0.3151(3) 0.1052(2) 0.0612(11) Uani 1 1 d . .
C84 C 0.1597(3) 0.0778(2) 0.5131(2) 0.0588(11) Uani 1 1 d . .
H84 H 0.0957 0.1082 0.4874 0.071 Uiso 1 1 calc R U
C42 C 0.6661(4) 0.2216(3) 0.12374(19) 0.0605(11) Uani 1 1 d . .
C65 C 0.5308(3) 0.3319(2) 0.32818(18) 0.0535(10) Uani 1 1 d . .
H65 H 0.4667 0.3379 0.3514 0.064 Uiso 1 1 calc R U
C184 C 0.0194(3) -0.0136(3) 0.7482(2) 0.0610(11) Uani 1 1 d . .
H184 H 0.0256 0.0253 0.7717 0.073 Uiso 1 1 calc R U
C62 C 0.4676(3) 0.3290(3) 0.13487(19) 0.0599(11) Uani 1 1 d . .
H62 H 0.4085 0.3835 0.1215 0.072 Uiso 1 1 calc R U
C41 C 0.2843(3) -0.1023(3) 0.2876(2) 0.0543(10) Uani 1 1 d . .
O1W O 0.0317(3) 0.3412(3) 0.2338(2) 0.1145(12) Uani 1 1 d D .
C106 C 0.5985(4) 0.0623(3) 0.0483(2) 0.0704(12) Uani 1 1 d . .
H106 H 0.6604 0.0245 0.0747 0.085 Uiso 1 1 calc R U
C25 C 0.6403(3) 0.3972(3) 0.26026(19) 0.0661(12) Uani 1 1 d . .
H25 H 0.6502 0.4471 0.2380 0.079 Uiso 1 1 calc R U
C85 C 0.3709(3) 0.6741(3) 0.2020(2) 0.0640(11) Uani 1 1 d . .
H85 H 0.3627 0.7027 0.2381 0.077 Uiso 1 1 calc R U
C76 C 0.4136(3) 0.1750(2) -0.0292(2) 0.0556(10) Uani 1 1 d . .
C135 C 0.3158(3) 0.5082(2) 0.32306(19) 0.0478(9) Uani 1 1 d . .
C174 C 0.0123(3) -0.0900(3) 0.7848(2) 0.0758(13) Uani 1 1 d . .
H174 H 0.0140 -0.1022 0.8327 0.091 Uiso 1 1 calc R U
C74 C 0.1547(3) 0.0651(2) 0.58345(19) 0.0480(9) Uani 1 1 d . .
C54 C -0.2127(3) 0.1774(3) 0.4878(2) 0.0706(12) Uani 1 1 d . .
H54 H -0.2565 0.1546 0.4743 0.085 Uiso 1 1 calc R U
C136 C 0.1789(3) 0.2426(3) -0.0479(2) 0.0638(11) Uani 1 1 d . .
C24 C -0.0845(3) 0.2462(3) 0.5281(2) 0.0588(11) Uani 1 1 d . .
H24 H -0.0418 0.2699 0.5418 0.071 Uiso 1 1 calc R U
C164 C 0.0026(3) -0.1472(3) 0.7510(3) 0.0768(14) Uani 1 1 d . .
H164 H -0.0044 -0.1975 0.7759 0.092 Uiso 1 1 calc R U
C244 C -0.0629(3) 0.2025(3) 0.7264(2) 0.0626(11) Uani 1 1 d . .
H244 H -0.1149 0.1804 0.7309 0.075 Uiso 1 1 calc R U
C154 C 0.0033(3) -0.1310(3) 0.6808(3) 0.0731(13) Uani 1 1 d . .
H154 H -0.0027 -0.1706 0.6580 0.088 Uiso 1 1 calc R U
C116 C 0.4983(4) 0.0873(3) 0.0782(2) 0.0758(13) Uani 1 1 d . .
H116 H 0.4928 0.0660 0.1250 0.091 Uiso 1 1 calc R U
C105 C 0.3449(3) 0.6830(3) 0.0831(2) 0.0747(13) Uani 1 1 d . .
H105 H 0.3175 0.7166 0.0398 0.090 Uiso 1 1 calc R U
C196 C 0.3261(3) 0.2356(3) -0.1670(2) 0.0592(11) Uani 1 1 d . .
C185 C 0.2574(4) 0.5369(3) 0.3791(2) 0.0693(12) Uani 1 1 d . .
H185 H 0.2848 0.5575 0.4088 0.083 Uiso 1 1 calc R U
C205 C 0.4119(3) 0.6389(3) 0.3766(2) 0.0664(12) Uani 1 1 d . .
H205 H 0.3440 0.6722 0.3558 0.080 Uiso 1 1 calc R U
C125 C 0.4321(3) 0.5426(3) 0.1582(2) 0.0713(13) Uani 1 1 d . .
H125 H 0.4654 0.4810 0.1650 0.086 Uiso 1 1 calc R U
C144 C 0.0129(3) -0.0562(3) 0.6431(2) 0.0620(11) Uani 1 1 d . .
H144 H 0.0162 -0.0469 0.5953 0.074 Uiso 1 1 calc R U
C245 C 0.5804(3) 0.5100(3) 0.3924(2) 0.0650(11) Uani 1 1 d . .
H245 H 0.6272 0.4557 0.3814 0.078 Uiso 1 1 calc R U
C94 C 0.2581(4) 0.0463(3) 0.4790(2) 0.0739(13) Uani 1 1 d . .
H94 H 0.2602 0.0554 0.4312 0.089 Uiso 1 1 calc R U
O4W O -0.1297(3) 0.0346(3) 0.0721(2) 0.1321(14) Uani 1 1 d D .
C126 C 0.4049(3) 0.1440(3) 0.0400(2) 0.0634(11) Uani 1 1 d . .
H126 H 0.3373 0.1608 0.0609 0.076 Uiso 1 1 calc R U
C124 C 0.2507(3) 0.0194(3) 0.6214(2) 0.0689(12) Uani 1 1 d . .
H124 H 0.2490 0.0100 0.6693 0.083 Uiso 1 1 calc R U
C34 C -0.1552(3) 0.2932(3) 0.4732(2) 0.0704(12) Uani 1 1 d . .
H34 H -0.1606 0.3486 0.4500 0.085 Uiso 1 1 calc R U
C95 C 0.3345(4) 0.7233(3) 0.1367(2) 0.0814(14) Uani 1 1 d . .
H95 H 0.3022 0.7850 0.1293 0.098 Uiso 1 1 calc R U
C44 C -0.2178(3) 0.2579(3) 0.4527(2) 0.0736(13) Uani 1 1 d . .
H44 H -0.2639 0.2888 0.4148 0.088 Uiso 1 1 calc R U
C45 C 0.7059(3) 0.2403(3) 0.2909(2) 0.0668(12) Uani 1 1 d . .
H45 H 0.7598 0.1840 0.2889 0.080 Uiso 1 1 calc R U
C86 C 0.5158(4) 0.1486(3) -0.0595(2) 0.0775(13) Uani 1 1 d . .
H86 H 0.5223 0.1687 -0.1064 0.093 Uiso 1 1 calc R U
C225 C 0.5430(4) 0.6194(3) 0.4573(2) 0.0760(13) Uani 1 1 d . .
H225 H 0.5634 0.6398 0.4907 0.091 Uiso 1 1 calc R U
C206 C 0.3234(4) 0.3015(3) -0.2227(3) 0.0827(14) Uani 1 1 d . .
H206 H 0.3027 0.3591 -0.2167 0.099 Uiso 1 1 calc R U
C175 C 0.1562(4) 0.5351(3) 0.3919(3) 0.0872(15) Uani 1 1 d . .
H175 H 0.1159 0.5556 0.4296 0.105 Uiso 1 1 calc R U
C114 C 0.3491(4) -0.0122(3) 0.5873(3) 0.0858(15) Uani 1 1 d . .
H114 H 0.4135 -0.0430 0.6124 0.103 Uiso 1 1 calc R U
C35 C 0.7210(3) 0.3125(3) 0.2588(2) 0.0689(12) Uani 1 1 d . .
H35 H 0.7854 0.3057 0.2356 0.083 Uiso 1 1 calc R U
C155 C 0.1755(4) 0.4727(3) 0.2949(3) 0.0813(14) Uani 1 1 d . .
H155 H 0.1486 0.4497 0.2669 0.098 Uiso 1 1 calc R U
C235 C 0.6114(4) 0.5403(3) 0.4409(2) 0.0786(13) Uani 1 1 d . .
H235 H 0.6787 0.5071 0.4626 0.094 Uiso 1 1 calc R U
C165 C 0.1169(4) 0.5038(3) 0.3499(3) 0.0871(15) Uani 1 1 d . .
H165 H 0.0492 0.5035 0.3585 0.105 Uiso 1 1 calc R U
C234 C -0.0696(4) 0.2614(3) 0.7653(2) 0.0776(13) Uani 1 1 d . .
H234 H -0.1252 0.2782 0.7971 0.093 Uiso 1 1 calc R U
C214 C 0.0874(4) 0.2717(3) 0.7105(3) 0.0811(14) Uani 1 1 d . .
H214 H 0.1368 0.2965 0.7045 0.097 Uiso 1 1 calc R U
C224 C 0.0059(4) 0.2958(3) 0.7574(2) 0.0823(14) Uani 1 1 d . .
H224 H 0.0014 0.3354 0.7840 0.099 Uiso 1 1 calc R U
C46 C 0.2465(5) 0.5346(3) -0.0783(3) 0.0923(15) Uani 1 1 d . .
H46 H 0.2361 0.5921 -0.0783 0.111 Uiso 1 1 calc R U
C26 C 0.1871(4) 0.4358(4) -0.1092(3) 0.116(2) Uani 1 1 d . .
H26 H 0.1358 0.4271 -0.1301 0.139 Uiso 1 1 calc R U
C66 C 0.3522(4) 0.3794(3) -0.0487(2) 0.0786(13) Uani 1 1 d . .
H66 H 0.4145 0.3317 -0.0285 0.094 Uiso 1 1 calc R U
C215 C 0.4444(4) 0.6695(3) 0.4250(2) 0.0762(13) Uani 1 1 d . .
H215 H 0.3991 0.7242 0.4357 0.091 Uiso 1 1 calc R U
C96 C 0.6075(4) 0.0925(3) -0.0200(3) 0.0830(14) Uani 1 1 d . .
H96 H 0.6756 0.0754 -0.0403 0.100 Uiso 1 1 calc R U
C246 C 0.3584(4) 0.1512(3) -0.1781(2) 0.0843(14) Uani 1 1 d . .
H246 H 0.3613 0.1061 -0.1411 0.101 Uiso 1 1 calc R U
C226 C 0.3826(4) 0.1975(5) -0.2974(3) 0.1003(18) Uani 1 1 d . .
H226 H 0.4009 0.1853 -0.3412 0.120 Uiso 1 1 calc R U
C146 C 0.1359(4) 0.1982(3) -0.0743(3) 0.0957(16) Uani 1 1 d . .
H146 H 0.1682 0.1729 -0.1119 0.115 Uiso 1 1 calc R U
C16 C 0.2777(4) 0.3639(3) -0.0788(2) 0.0625(11) Uani 1 1 d . .
C104 C 0.3515(4) 0.0019(3) 0.5169(3) 0.0812(15) Uani 1 1 d . .
H104 H 0.4178 -0.0192 0.4945 0.097 Uiso 1 1 calc R U
C236 C 0.3865(4) 0.1318(4) -0.2429(3) 0.0948(16) Uani 1 1 d . .
H236 H 0.4079 0.0743 -0.2492 0.114 Uiso 1 1 calc R U
C115 C 0.3967(4) 0.5917(3) 0.0939(2) 0.0796(14) Uani 1 1 d . .
H115 H 0.4075 0.5635 0.0572 0.096 Uiso 1 1 calc R U
O3W O 0.0922(4) -0.0431(4) 0.0671(2) 0.193(3) Uani 1 1 d D .
C56 C 0.3356(5) 0.4646(4) -0.0480(2) 0.0907(15) Uani 1 1 d . .
H56 H 0.3859 0.4740 -0.0266 0.109 Uiso 1 1 calc R U
C176 C 0.0399(5) 0.2656(4) 0.0394(3) 0.141(2) Uani 1 1 d . .
H176 H 0.0093 0.2875 0.0788 0.169 Uiso 1 1 calc R U
C186 C 0.1311(4) 0.2747(4) 0.0102(3) 0.1150(19) Uani 1 1 d . .
H186 H 0.1611 0.3033 0.0304 0.138 Uiso 1 1 calc R U
C216 C 0.3518(4) 0.2814(5) -0.2873(3) 0.1021(18) Uani 1 1 d . .
H216 H 0.3499 0.3260 -0.3246 0.123 Uiso 1 1 calc R U
C156 C 0.0429(5) 0.1902(4) -0.0452(3) 0.118(2) Uani 1 1 d . .
H156 H 0.0135 0.1605 -0.0645 0.142 Uiso 1 1 calc R U
C166 C -0.0045(5) 0.2242(4) 0.0095(4) 0.121(2) Uani 1 1 d . .
H166 H -0.0675 0.2197 0.0272 0.145 Uiso 1 1 calc R U
O2W O 0.1711(4) 0.3805(6) 0.1302(3) 0.243(3) Uani 1 1 d D .
C36 C 0.1721(5) 0.5211(4) -0.1086(3) 0.130(2) Uani 1 1 d . .
H36 H 0.1106 0.5694 -0.1292 0.156 Uiso 1 1 calc R U
O6W O -0.1582(4) 0.4652(4) 0.2966(3) 0.194(2) Uani 1 1 d D .
H9 H -0.146(3) 0.5680(14) 0.419(2) 0.109(18) Uiso 1 1 d D .
H2 H 0.074(5) 0.355(5) 0.191(2) 0.25(4) Uiso 1 1 d D .
H5 H 0.031(3) -0.045(4) 0.091(2) 0.14(2) Uiso 1 1 d D .
H7 H -0.124(4) 0.049(3) 0.0218(11) 0.16(3) Uiso 1 1 d D .
H10 H -0.058(3) 0.476(3) 0.446(2) 0.18(3) Uiso 1 1 d D .
H1 H 0.094(3) 0.300(3) 0.264(2) 0.19(3) Uiso 1 1 d D .
H6 H 0.142(3) -0.049(4) 0.103(2) 0.19(3) Uiso 1 1 d D .
H8 H -0.158(5) 0.092(2) 0.085(3) 0.19(3) Uiso 1 1 d D .
H4 H 0.2367 0.3548 0.1591 0.136(19) Uiso 1 1 d D .
H12 H -0.0939 0.4720 0.2609 0.20(3) Uiso 1 1 d D .
H11 H -0.1591 0.5003 0.3299 0.46(8) Uiso 1 1 d D .
H3 H 0.156(4) 0.4506(17) 0.100(2) 0.105(19) Uiso 1 1 d D .

loop_
_atom_site_aniso_label
_atom_site_aniso_U_11
_atom_site_aniso_U_22
_atom_site_aniso_U_33
_atom_site_aniso_U_23
_atom_site_aniso_U_13
_atom_site_aniso_U_12
Fe 0.0492(4) 0.0446(4) 0.0587(4) -0.0153(3) 0.0102(3) -0.0223(3)
P14 0.0435(6) 0.0470(6) 0.0489(6) -0.0078(5) 0.0010(5) -0.0181(5)
P15 0.0468(6) 0.0375(6) 0.0522(6) -0.0129(5) 0.0050(5) -0.0139(5)
P16 0.0550(7) 0.0618(8) 0.0647(7) -0.0107(6) 0.0014(6) -0.0252(6)
O21 0.0573(17) 0.0513(17) 0.0512(15) -0.0097(13) 0.0013(13) -0.0285(14)
O13 0.0426(15) 0.0619(18) 0.0568(16) -0.0247(14) 0.0053(12) -0.0223(13)
O12 0.0532(17) 0.0416(16) 0.0783(19) -0.0100(13) 0.0113(15) -0.0198(14)
O22 0.0540(17) 0.0436(16) 0.0593(16) -0.0096(13) 0.0190(13) -0.0210(14)
O23 0.0406(15) 0.0567(17) 0.0705(17) -0.0282(14) 0.0076(13) -0.0186(13)
O11 0.0676(18) 0.0456(17) 0.0520(16) -0.0033(13) 0.0004(13) -0.0291(15)
O43 0.077(2) 0.111(3) 0.070(2) -0.0464(19) 0.0035(16) -0.0304(19)
O42 0.077(2) 0.107(3) 0.086(2) -0.0174(19) 0.0346(18) -0.049(2)
O53 0.0558(18) 0.080(2) 0.0726(19) -0.0342(16) 0.0204(15) -0.0192(16)
C11 0.038(2) 0.054(3) 0.051(3) -0.023(2) 0.0133(19) -0.017(2)
C21 0.035(2) 0.045(2) 0.047(2) -0.013(2) 0.0064(18) -0.0121(19)
O41 0.096(2) 0.0520(19) 0.108(2) -0.0114(17) -0.0071(18) -0.0435(18)
O52 0.129(3) 0.078(2) 0.070(2) -0.0138(17) 0.0312(18) -0.065(2)
C195 0.049(2) 0.038(2) 0.052(2) -0.0138(19) 0.002(2) -0.012(2)
C43 0.063(3) 0.050(3) 0.052(3) -0.014(2) 0.001(2) -0.023(2)
O5W 0.068(2) 0.092(3) 0.106(3) -0.046(2) 0.004(2) -0.024(2)
C63 0.041(2) 0.055(3) 0.055(2) -0.017(2) 0.0086(19) -0.021(2)
C31 0.051(3) 0.046(3) 0.057(2) -0.009(2) 0.0019(19) -0.021(2)
O51 0.090(2) 0.071(2) 0.100(2) -0.0359(18) -0.0137(18) -0.0381(18)
C23 0.047(3) 0.033(2) 0.057(3) -0.0096(19) 0.004(2) -0.0197(19)
C13 0.042(2) 0.037(2) 0.051(2) -0.0063(18) 0.002(2) -0.0189(19)
C14 0.035(2) 0.048(3) 0.048(2) -0.0134(19) 0.0010(17) -0.0109(19)
C134 0.040(2) 0.044(2) 0.054(3) -0.005(2) 0.0011(19) -0.0155(19)
C53 0.052(3) 0.051(3) 0.053(3) -0.008(2) 0.010(2) -0.025(2)
C22 0.054(3) 0.051(3) 0.047(2) -0.020(2) 0.010(2) -0.026(2)
C51 0.048(3) 0.050(3) 0.076(3) -0.033(2) 0.006(2) -0.015(2)
C64 0.054(3) 0.050(3) 0.066(3) -0.013(2) -0.004(2) -0.024(2)
C194 0.043(2) 0.049(2) 0.054(2) -0.0106(19) -0.004(2) -0.019(2)
C15 0.043(2) 0.042(2) 0.056(2) -0.0164(19) 0.0060(19) -0.015(2)
C55 0.063(3) 0.033(2) 0.088(3) -0.008(2) -0.018(3) -0.018(2)
C75 0.049(2) 0.042(2) 0.050(2) -0.0136(19) 0.0069(18) -0.021(2)
C32 0.051(3) 0.054(3) 0.056(3) -0.016(2) 0.011(2) -0.022(2)
C145 0.054(3) 0.076(3) 0.083(3) -0.020(3) 0.007(2) -0.030(3)
C61 0.063(3) 0.060(3) 0.045(2) -0.014(2) -0.002(2) -0.023(2)
C33 0.044(2) 0.060(3) 0.064(3) -0.022(2) 0.000(2) -0.022(2)
C204 0.058(3) 0.064(3) 0.077(3) -0.018(2) -0.004(2) -0.028(2)
C12 0.059(3) 0.048(3) 0.048(2) -0.015(2) 0.004(2) -0.029(2)
C52 0.091(4) 0.063(3) 0.049(3) -0.020(2) 0.015(2) -0.050(3)
C84 0.053(3) 0.051(3) 0.067(3) -0.012(2) 0.010(2) -0.019(2)
C42 0.070(3) 0.080(3) 0.049(3) -0.024(2) 0.016(2) -0.046(3)
C65 0.051(3) 0.043(3) 0.066(3) -0.013(2) -0.003(2) -0.019(2)
C184 0.063(3) 0.050(3) 0.061(3) -0.007(2) 0.002(2) -0.018(2)
C62 0.071(3) 0.047(3) 0.061(3) -0.011(2) 0.004(2) -0.025(2)
C41 0.042(2) 0.038(2) 0.075(3) -0.013(2) 0.003(2) -0.009(2)
O1W 0.085(3) 0.107(3) 0.134(3) -0.020(3) -0.032(3) -0.021(2)
C106 0.069(3) 0.065(3) 0.073(3) -0.010(3) -0.013(3) -0.025(3)
C25 0.065(3) 0.054(3) 0.071(3) -0.015(2) 0.014(2) -0.019(2)
C85 0.085(3) 0.044(3) 0.057(3) -0.014(2) 0.012(2) -0.023(2)
C76 0.052(3) 0.058(3) 0.058(3) -0.011(2) 0.003(2) -0.026(2)
C135 0.042(2) 0.043(2) 0.052(2) -0.0080(19) 0.0074(19) -0.0136(19)
C174 0.076(3) 0.059(3) 0.071(3) 0.002(3) 0.011(2) -0.018(3)
C74 0.048(3) 0.044(2) 0.045(2) -0.0031(18) 0.003(2) -0.016(2)
C54 0.070(3) 0.061(3) 0.081(3) -0.016(3) -0.023(3) -0.024(3)
C136 0.059(3) 0.068(3) 0.073(3) -0.023(2) 0.018(2) -0.034(3)
C24 0.056(3) 0.050(3) 0.068(3) -0.003(2) -0.007(2) -0.024(2)
C164 0.069(3) 0.043(3) 0.097(4) 0.005(3) 0.013(3) -0.016(2)
C244 0.056(3) 0.063(3) 0.074(3) -0.021(2) 0.003(2) -0.028(2)
C154 0.070(3) 0.041(3) 0.106(4) -0.010(3) -0.011(3) -0.021(2)
C116 0.087(4) 0.077(4) 0.059(3) -0.006(3) 0.001(3) -0.034(3)
C105 0.087(3) 0.070(3) 0.050(3) 0.001(2) 0.003(2) -0.024(3)
C196 0.052(3) 0.058(3) 0.059(3) -0.005(2) -0.001(2) -0.018(2)
C185 0.072(3) 0.071(3) 0.064(3) -0.013(2) 0.017(2) -0.033(3)
C205 0.069(3) 0.056(3) 0.067(3) -0.023(2) -0.002(2) -0.015(2)
C125 0.111(4) 0.048(3) 0.053(3) -0.008(2) -0.001(3) -0.032(3)
C144 0.066(3) 0.052(3) 0.063(3) -0.011(2) -0.003(2) -0.020(2)
C245 0.060(3) 0.057(3) 0.073(3) -0.022(2) -0.006(2) -0.015(2)
C94 0.078(4) 0.063(3) 0.076(3) -0.018(3) 0.028(3) -0.029(3)
O4W 0.091(3) 0.153(4) 0.130(4) -0.063(3) 0.012(3) -0.018(3)
C126 0.066(3) 0.067(3) 0.055(3) -0.012(2) 0.012(2) -0.028(3)
C124 0.053(3) 0.072(3) 0.070(3) -0.004(2) -0.004(2) -0.021(3)
C34 0.069(3) 0.052(3) 0.072(3) 0.003(2) -0.017(3) -0.013(3)
C95 0.106(4) 0.042(3) 0.066(3) 0.000(3) 0.014(3) -0.012(3)
C44 0.069(3) 0.067(3) 0.072(3) -0.016(3) -0.024(2) -0.012(3)
C45 0.058(3) 0.043(3) 0.090(3) -0.027(2) -0.012(3) -0.005(2)
C86 0.066(3) 0.096(4) 0.060(3) 0.002(3) -0.001(3) -0.033(3)
C225 0.094(4) 0.086(4) 0.068(3) -0.023(3) -0.006(3) -0.052(3)
C206 0.083(4) 0.090(4) 0.079(4) -0.002(3) -0.006(3) -0.046(3)
C175 0.087(4) 0.077(4) 0.091(4) -0.018(3) 0.046(3) -0.037(3)
C114 0.048(3) 0.063(3) 0.126(5) -0.002(3) 0.002(3) -0.014(3)
C35 0.048(3) 0.067(3) 0.080(3) -0.027(3) 0.016(2) -0.012(3)
C155 0.061(3) 0.080(4) 0.105(4) -0.008(3) -0.009(3) -0.035(3)
C235 0.072(3) 0.082(4) 0.082(3) -0.023(3) -0.011(3) -0.028(3)
C165 0.059(3) 0.063(3) 0.121(5) 0.002(3) 0.017(3) -0.023(3)
C234 0.080(3) 0.078(3) 0.076(3) -0.034(3) 0.010(3) -0.029(3)
C214 0.069(3) 0.078(4) 0.110(4) -0.022(3) -0.011(3) -0.040(3)
C224 0.090(4) 0.066(3) 0.092(4) -0.027(3) -0.025(3) -0.025(3)
C46 0.111(5) 0.063(4) 0.106(4) -0.012(3) -0.009(3) -0.041(4)
C26 0.100(4) 0.066(4) 0.175(6) -0.021(4) -0.062(4) -0.018(3)
C66 0.079(3) 0.067(3) 0.089(3) -0.011(3) -0.013(3) -0.031(3)
C215 0.106(4) 0.053(3) 0.073(3) -0.027(3) 0.010(3) -0.032(3)
C96 0.060(3) 0.097(4) 0.079(4) -0.002(3) 0.001(3) -0.030(3)
C246 0.092(4) 0.069(4) 0.071(3) -0.006(3) -0.001(3) -0.019(3)
C226 0.078(4) 0.139(6) 0.066(4) -0.021(4) 0.003(3) -0.031(4)
C146 0.086(4) 0.109(4) 0.116(4) -0.036(3) 0.022(3) -0.061(4)
C16 0.063(3) 0.056(3) 0.066(3) -0.011(2) -0.006(2) -0.022(3)
C104 0.061(3) 0.058(3) 0.118(4) -0.023(3) 0.038(3) -0.024(3)
C236 0.086(4) 0.094(4) 0.077(4) -0.031(3) 0.005(3) -0.008(3)
C115 0.123(4) 0.058(3) 0.060(3) -0.017(3) 0.005(3) -0.039(3)
O3W 0.087(3) 0.304(7) 0.121(4) -0.084(4) -0.025(3) 0.000(4)
C56 0.107(4) 0.079(4) 0.100(4) -0.018(3) -0.009(3) -0.052(4)
C176 0.105(5) 0.160(6) 0.184(7) -0.082(5) 0.064(5) -0.070(5)
C186 0.085(4) 0.128(5) 0.152(5) -0.060(4) 0.043(4) -0.057(4)
C216 0.102(4) 0.152(6) 0.063(4) -0.002(4) 0.007(3) -0.074(5)
C156 0.112(5) 0.147(6) 0.135(5) -0.029(4) 0.005(4) -0.091(5)
C166 0.096(5) 0.146(6) 0.143(6) -0.035(5) 0.038(4) -0.078(4)
O2W 0.113(4) 0.447(12) 0.132(4) -0.047(6) -0.026(3) -0.086(6)
C36 0.124(5) 0.059(4) 0.189(6) -0.016(4) -0.076(5) -0.013(4)
O6W 0.140(4) 0.235(6) 0.165(4) -0.103(4) -0.036(4) -0.006(4)

loop_
_atom_type_symbol
_atom_type_description
_atom_type_scat_dispersion_real
_atom_type_scat_dispersion_imag
_atom_type_scat_source
C C 0.0033 0.0016 'International Tables Vol C Tables 4.2.6.8 and 6.1.1.4'
H H 0.0000 0.0000 'International Tables Vol C Tables 4.2.6.8 and 6.1.1.4'
O O 0.0106 0.0060 'International Tables Vol C Tables 4.2.6.8 and 6.1.1.4'
P P 0.1023 0.0942 'International Tables Vol C Tables 4.2.6.8 and 6.1.1.4'
Fe Fe 0.3463 0.8444 'International Tables Vol C Tables 4.2.6.8 and 6.1.1.4'

loop_
_geom_angle_atom_site_label_1
_geom_angle_atom_site_label_2
_geom_angle_atom_site_label_3
_geom_angle
O23 Fe O21 90.94(10)
O23 Fe O12 100.50(10)
O21 Fe O12 166.92(10)
O23 Fe O11 167.09(10)
O21 Fe O11 80.56(10)
O12 Fe O11 89.15(10)
O23 Fe O22 92.00(10)
O21 Fe O22 93.23(9)
O12 Fe O22 80.16(10)
O11 Fe O22 98.12(10)
O23 Fe O13 79.46(9)
O21 Fe O13 95.99(9)
O12 Fe O13 92.35(10)
O11 Fe O13 91.70(10)
O22 Fe O13 167.51(10)
C194 P14 C134 112.00(18)
C194 P14 C14 108.35(17)
C134 P14 C14 112.50(18)
C194 P14 C74 109.96(17)
C134 P14 C74 106.58(17)
C14 P14 C74 107.33(17)
C195 P15 C75 113.31(17)
C195 P15 C15 109.19(17)
C75 P15 C15 108.71(17)
C195 P15 C135 110.61(17)
C75 P15 C135 105.69(17)
C15 P15 C135 109.21(17)
C16 P16 C136 107.5(2)
C16 P16 C196 110.4(2)
C136 P16 C196 112.0(2)
C16 P16 C76 109.68(19)
C136 P16 C76 110.35(19)
C196 P16 C76 106.99(19)
C21 O21 Fe 115.1(2)
C13 O13 Fe 115.4(2)
C12 O12 Fe 115.1(2)
C22 O22 Fe 116.1(2)
C23 O23 Fe 117.0(2)
C11 O11 Fe 115.0(2)
O11 C11 C61 125.2(4)
O11 C11 C21 114.3(3)
C61 C11 C21 120.5(4)
O21 C21 C31 124.7(3)
O21 C21 C11 114.6(3)
C31 C21 C11 120.7(4)
C205 C195 C245 118.2(4)
C205 C195 P15 122.0(3)
C245 C195 P15 119.7(3)
O43 C43 C33 124.1(4)
O43 C43 C53 118.1(4)
C33 C43 C53 117.8(3)
H9 O5W H10 102(3)
C13 C63 C53 120.6(3)
C13 C63 H63 119.7
C53 C63 H63 119.7
C21 C31 C41 120.7(4)
C21 C31 H31 119.7
C41 C31 H31 119.7
O23 C23 C33 126.0(3)
O23 C23 C13 113.7(3)
C33 C23 C13 120.3(3)
O13 C13 C63 125.2(3)
O13 C13 C23 114.4(3)
C63 C13 C23 120.4(3)
C64 C14 C24 118.3(3)
C64 C14 P14 125.0(3)
C24 C14 P14 116.5(3)
C184 C134 C144 118.5(3)
C184 C134 P14 122.3(3)
C144 C134 P14 119.2(3)
O53 C53 C63 124.7(4)
O53 C53 C43 116.3(3)
C63 C53 C43 119.0(3)
O22 C22 C32 125.7(4)
O22 C22 C12 113.5(3)
C32 C22 C12 120.8(4)
O51 C51 C61 123.2(4)
O51 C51 C41 117.6(4)
C61 C51 C41 119.2(4)
C54 C64 C14 121.2(4)
C54 C64 H64 119.4
C14 C64 H64 119.4
C204 C194 C244 120.0(3)
C204 C194 P14 120.5(3)
C244 C194 P14 119.3(3)
C65 C15 C25 120.0(3)
C65 C15 P15 120.3(3)
C25 C15 P15 119.6(3)
C45 C55 C65 119.5(4)
C45 C55 H55 120.2
C65 C55 H55 120.2
C85 C75 C125 118.2(3)
C85 C75 P15 122.0(3)
C125 C75 P15 118.6(3)
C22 C32 C42 121.4(4)
C22 C32 H32 119.3
C42 C32 H32 119.3
C155 C145 C135 120.2(4)
C155 C145 H145 119.9
C135 C145 H145 119.9
C11 C61 C51 120.0(4)
C11 C61 H61 120.0
C51 C61 H61 120.0
C23 C33 C43 121.7(4)
C23 C33 H33 119.2
C43 C33 H33 119.2
C214 C204 C194 119.2(4)
C214 C204 H204 120.4
C194 C204 H204 120.4
O12 C12 C62 124.7(4)
O12 C12 C22 115.1(3)
C62 C12 C22 120.2(4)
O52 C52 C62 123.4(4)
O52 C52 C42 118.1(4)
C62 C52 C42 118.5(4)
C74 C84 C94 121.6(4)
C74 C84 H84 119.2
C94 C84 H84 119.2
O42 C42 C32 124.2(4)
O42 C42 C52 117.8(4)
C32 C42 C52 117.9(4)
C15 C65 C55 119.7(4)
C15 C65 H65 120.1
C55 C65 H65 120.1
C134 C184 C174 120.5(4)
C134 C184 H184 119.8
C174 C184 H184 119.8
C12 C62 C52 121.0(4)
C12 C62 H62 119.5
C52 C62 H62 119.5
O41 C41 C31 123.8(4)
O41 C41 C51 117.7(4)
C31 C41 C51 118.4(4)
H2 O1W H1 99(3)
C96 C106 C116 120.0(4)
C96 C106 H106 120.0
C116 C106 H106 120.0
C15 C25 C35 119.3(4)
C15 C25 H25 120.3
C35 C25 H25 120.3
C95 C85 C75 120.0(4)
C95 C85 H85 120.0
C75 C85 H85 120.0
C126 C76 C86 119.4(4)
C126 C76 P16 122.0(3)
C86 C76 P16 118.5(3)
C185 C135 C145 119.1(4)
C185 C135 P15 123.4(3)
C145 C135 P15 117.5(3)
C164 C174 C184 120.4(4)
C164 C174 H174 119.8
C184 C174 H174 119.8
C84 C74 C124 118.9(4)
C84 C74 P14 121.5(3)
C124 C74 P14 119.5(3)
C64 C54 C44 120.1(4)
C64 C54 H54 120.0
C44 C54 H54 120.0
C146 C136 C186 117.4(4)
C146 C136 P16 123.1(4)
C186 C136 P16 119.4(4)
C34 C24 C14 120.1(4)
C34 C24 H24 119.9
C14 C24 H24 119.9
C174 C164 C154 120.1(4)
C174 C164 H164 120.0
C154 C164 H164 120.0
C234 C244 C194 119.7(4)
C234 C244 H244 120.2
C194 C244 H244 120.2
C164 C154 C144 120.6(4)
C164 C154 H154 119.7
C144 C154 H154 119.7
C106 C116 C126 121.1(4)
C106 C116 H116 119.5
C126 C116 H116 119.5
C95 C105 C115 119.1(4)
C95 C105 H105 120.5
C115 C105 H105 120.5
C246 C196 C206 118.2(4)
C246 C196 P16 119.2(3)
C206 C196 P16 122.5(4)
C135 C185 C175 119.8(4)
C135 C185 H185 120.1
C175 C185 H185 120.1
C195 C205 C215 120.1(4)
C195 C205 H205 120.0
C215 C205 H205 120.0
C115 C125 C75 121.3(4)
C115 C125 H125 119.3
C75 C125 H125 119.3
C154 C144 C134 119.9(4)
C154 C144 H144 120.1
C134 C144 H144 120.1
C235 C245 C195 121.3(4)
C235 C245 H245 119.4
C195 C245 H245 119.4
C104 C94 C84 118.9(4)
C104 C94 H94 120.5
C84 C94 H94 120.5
H7 O4W H8 104(3)
C76 C126 C116 119.2(4)
C76 C126 H126 120.4
C116 C126 H126 120.4
C114 C124 C74 119.5(4)
C114 C124 H124 120.3
C74 C124 H124 120.3
C44 C34 C24 119.8(4)
C44 C34 H34 120.1
C24 C34 H34 120.1
C105 C95 C85 121.1(4)
C105 C95 H95 119.4
C85 C95 H95 119.4
C54 C44 C34 120.5(4)
C54 C44 H44 119.8
C34 C44 H44 119.8
C35 C45 C55 121.3(4)
C35 C45 H45 119.3
C55 C45 H45 119.3
C96 C86 C76 120.1(4)
C96 C86 H86 120.0
C76 C86 H86 120.0
C235 C225 C215 120.6(4)
C235 C225 H225 119.7
C215 C225 H225 119.7
C196 C206 C216 119.6(5)
C196 C206 H206 120.2
C216 C206 H206 120.2
C165 C175 C185 120.4(4)
C165 C175 H175 119.8
C185 C175 H175 119.8
C104 C114 C124 120.2(4)
C104 C114 H114 119.9
C124 C114 H114 119.9
C45 C35 C25 120.1(4)
C45 C35 H35 120.0
C25 C35 H35 120.0
C165 C155 C145 120.0(5)
C165 C155 H155 120.0
C145 C155 H155 120.0
C225 C235 C245 119.5(4)
C225 C235 H235 120.2
C245 C235 H235 120.2
C175 C165 C155 120.5(5)
C175 C165 H165 119.7
C155 C165 H165 119.7
C244 C234 C224 120.1(4)
C244 C234 H234 119.9
C224 C234 H234 119.9
C224 C214 C204 120.8(4)
C224 C214 H214 119.6
C204 C214 H214 119.6
C214 C224 C234 120.2(4)
C214 C224 H224 119.9
C234 C224 H224 119.9
C56 C46 C36 120.1(5)
C56 C46 H46 120.0
C36 C46 H46 120.0
C16 C26 C36 120.2(5)
C16 C26 H26 119.9
C36 C26 H26 119.9
C16 C66 C56 120.9(5)
C16 C66 H66 119.6
C56 C66 H66 119.6
C225 C215 C205 120.2(4)
C225 C215 H215 119.9
C205 C215 H215 119.9
C106 C96 C86 120.2(4)
C106 C96 H96 119.9
C86 C96 H96 119.9
C196 C246 C236 121.8(4)
C196 C246 H246 119.1
C236 C246 H246 119.1
C236 C226 C216 119.7(5)
C236 C226 H226 120.2
C216 C226 H226 120.2
C136 C146 C156 120.3(5)
C136 C146 H146 119.9
C156 C146 H146 119.9
C66 C16 C26 118.2(4)
C66 C16 P16 121.7(4)
C26 C16 P16 120.0(4)
C94 C104 C114 120.9(4)
C94 C104 H104 119.5
C114 C104 H104 119.5
C226 C236 C246 119.4(5)
C226 C236 H236 120.3
C246 C236 H236 120.3
C125 C115 C105 120.2(4)
C125 C115 H115 119.9
C105 C115 H115 119.9
H5 O3W H6 105(3)
C46 C56 C66 120.2(5)
C46 C56 H56 119.9
C66 C56 H56 119.9
C166 C176 C186 119.0(6)
C166 C176 H176 120.5
C186 C176 H176 120.5
C136 C186 C176 122.0(5)
C136 C186 H186 119.0
C176 C186 H186 119.0
C226 C216 C206 121.3(5)
C226 C216 H216 119.3
C206 C216 H216 119.3
C166 C156 C146 121.6(6)
C166 C156 H156 119.2
C146 C156 H156 119.2
C156 C166 C176 119.6(6)
C156 C166 H166 120.2
C176 C166 H166 120.2
H4 O2W H3 110(2)
C46 C36 C26 120.4(5)
C46 C36 H36 119.8
C26 C36 H36 119.8
H12 O6W H11 101.0(5)

loop_
_geom_bond_atom_site_label_1
_geom_bond_atom_site_label_2
_geom_bond_distance
Fe O23 1.990(2)
Fe O21 1.995(2)
Fe O12 1.997(2)
Fe O11 1.998(2)
Fe O22 2.000(2)
Fe O13 2.036(2)
P14 C194 1.785(4)
P14 C134 1.787(4)
P14 C14 1.787(3)
P14 C74 1.793(4)
P15 C195 1.778(4)
P15 C75 1.790(4)
P15 C15 1.793(4)
P15 C135 1.794(4)
P16 C16 1.780(4)
P16 C136 1.780(4)
P16 C196 1.790(4)
P16 C76 1.792(4)
O21 C21 1.294(4)
O13 C13 1.288(4)
O12 C12 1.297(4)
O22 C22 1.293(4)
O23 C23 1.296(4)
O11 C11 1.300(4)
O43 C43 1.228(4)
O42 C42 1.231(4)
O53 C53 1.244(4)
C11 C61 1.364(4)
C11 C21 1.506(5)
C21 C31 1.359(5)
O41 C41 1.227(4)
O52 C52 1.231(4)
C195 C205 1.382(5)
C195 C245 1.393(5)
C43 C33 1.418(5)
C43 C53 1.550(5)
O5W H9 0.971(18)
O5W H10 0.976(19)
C63 C13 1.372(4)
C63 C53 1.408(5)
C63 H63 0.9300
C31 C41 1.418(5)
C31 H31 0.9300
O51 C51 1.234(4)
C23 C33 1.354(4)
C23 C13 1.520(5)
C14 C64 1.386(5)
C14 C24 1.403(5)
C134 C184 1.381(5)
C134 C144 1.398(5)
C22 C32 1.364(4)
C22 C12 1.507(5)
C51 C61 1.424(5)
C51 C41 1.525(5)
C64 C54 1.365(5)
C64 H64 0.9300
C194 C204 1.383(5)
C194 C244 1.395(5)
C15 C65 1.381(5)
C15 C25 1.383(5)
C55 C45 1.371(5)
C55 C65 1.385(5)
C55 H55 0.9300
C75 C85 1.381(5)
C75 C125 1.383(5)
C32 C42 1.408(5)
C32 H32 0.9300
C145 C155 1.383(5)
C145 C135 1.385(5)
C145 H145 0.9300
C61 H61 0.9300
C33 H33 0.9300
C204 C214 1.380(5)
C204 H204 0.9300
C12 C62 1.358(5)
C52 C62 1.425(5)
C52 C42 1.548(6)
C84 C74 1.370(4)
C84 C94 1.389(5)
C84 H84 0.9300
C65 H65 0.9300
C184 C174 1.385(5)
C184 H184 0.9300
C62 H62 0.9300
O1W H2 1.02(2)
O1W H1 0.984(19)
C106 C96 1.357(5)
C106 C116 1.370(5)
C106 H106 0.9300
C25 C35 1.391(5)
C25 H25 0.9300
C85 C95 1.381(5)
C85 H85 0.9300
C76 C126 1.377(5)
C76 C86 1.395(5)
C135 C185 1.367(5)
C174 C164 1.362(5)
C174 H174 0.9300
C74 C124 1.391(5)
C54 C44 1.371(5)
C54 H54 0.9300
C136 C146 1.352(5)
C136 C186 1.379(6)
C24 C34 1.379(5)
C24 H24 0.9300
C164 C154 1.364(5)
C164 H164 0.9300
C244 C234 1.371(5)
C244 H244 0.9300
C154 C144 1.383(5)
C154 H154 0.9300
C116 C126 1.387(5)
C116 H116 0.9300
C105 C95 1.362(5)
C105 C115 1.377(5)
C105 H105 0.9300
C196 C246 1.377(5)
C196 C206 1.382(5)
C185 C175 1.399(5)
C185 H185 0.9300
C205 C215 1.383(5)
C205 H205 0.9300
C125 C115 1.363(5)
C125 H125 0.9300
C144 H144 0.9300
C245 C235 1.372(5)
C245 H245 0.9300
C94 C104 1.362(6)
C94 H94 0.9300
O4W H7 0.980(19)
O4W H8 0.972(19)
C126 H126 0.9300
C124 C114 1.390(5)
C124 H124 0.9300
C34 C44 1.376(5)
C34 H34 0.9300
C95 H95 0.9300
C44 H44 0.9300
C45 C35 1.351(5)
C45 H45 0.9300
C86 C96 1.382(5)
C86 H86 0.9300
C225 C235 1.360(5)
C225 C215 1.370(5)
C225 H225 0.9300
C206 C216 1.385(6)
C206 H206 0.9300
C175 C165 1.346(6)
C175 H175 0.9300
C114 C104 1.370(6)
C114 H114 0.9300
C35 H35 0.9300
C155 C165 1.361(6)
C155 H155 0.9300
C235 H235 0.9300
C165 H165 0.9300
C234 C224 1.379(6)
C234 H234 0.9300
C214 C224 1.367(6)
C214 H214 0.9300
C224 H224 0.9300
C46 C56 1.350(6)
C46 C36 1.357(6)
C46 H46 0.9300
C26 C16 1.376(6)
C26 C36 1.384(6)
C26 H26 0.9300
C66 C16 1.375(5)
C66 C56 1.377(6)
C66 H66 0.9300
C215 H215 0.9300
C96 H96 0.9300
C246 C236 1.383(5)
C246 H246 0.9300
C226 C236 1.362(6)
C226 C216 1.365(7)
C226 H226 0.9300
C146 C156 1.399(6)
C146 H146 0.9300
C104 H104 0.9300
C236 H236 0.9300
C115 H115 0.9300
O3W H5 0.940(19)
O3W H6 0.990(19)
C56 H56 0.9300
C176 C166 1.364(7)
C176 C186 1.386(6)
C176 H176 0.9300
C186 H186 0.9300
C216 H216 0.9300
C156 C166 1.330(7)
C156 H156 0.9300
C166 H166 0.9300
O2W H4 0.984(5)
O2W H3 1.150(18)
C36 H36 0.9300
O6W H12 1.109(6)
O6W H11 0.985(5)
